data_7018041
loop_
_publ_author_name
'Cyriac, Anish'
'Jeon, Jong Yeob'
'Varghese, Jobi Kodiyan'
'Park, Ji Hae'
'Choi, Soo Young'
'Chung, Young Keun'
'Lee, Bun Yeoul'

_publ_section_title
;
 Unusual coordination mode of tetradentate Schiff base cobalt(iii)
 complexes.
;
_journal_issue 5
_journal_name_full 'Dalton transactions (Cambridge, England : 2003)'
_journal_page_first 1444
_journal_page_last 1447
_journal_paper_doi 10.1039/c2dt11871h
_journal_volume 41
_journal_year 2012
_chemical_formula_sum 'C45 H59 Cl2 Co2 N4 O11.5'
_chemical_formula_weight 1028.72
_chemical_name_systematic
;
?
;
_space_group_IT_number 2
_symmetry_cell_setting triclinic
_symmetry_space_group_name_Hall '-P 1'
_symmetry_space_group_name_H-M 'P -1'
_atom_sites_solution_hydrogens geom
_atom_sites_solution_primary direct
_atom_sites_solution_secondary difmap
_audit_creation_method SHELXL-97
_cell_angle_alpha 92.675(4)
_cell_angle_beta 92.569(4)
_cell_angle_gamma 110.492(3)
_cell_formula_units_Z 2
_cell_length_a 11.9561(9)
_cell_length_b 15.1436(11)
_cell_length_c 15.2435(8)
_cell_measurement_reflns_used 8373
_cell_measurement_temperature 293(2)
_cell_measurement_theta_max 27.485
_cell_measurement_theta_min 0.998
_cell_volume 2577.0(3)
_computing_cell_refinement 'HKL Scalepack (Otwinowski & Minor 1997)'
_computing_data_collection 'Collect (Bruker AXS BV, 1997-2004)'
_computing_data_reduction 'HKL Denzo and Scalepack (Otwinowski & Minor 1997)'
_computing_molecular_graphics ORTEP32
_computing_publication_material 'WINGX v1.8'
_computing_structure_refinement 'SHELXL-97 (Sheldrick, 2008)'
_computing_structure_solution 'SHELXS-97 (Sheldrick, 2008)'
_diffrn_ambient_temperature 293(2)
_diffrn_detector_area_resol_mean 9
_diffrn_measured_fraction_theta_full 0.903
_diffrn_measured_fraction_theta_max 0.903
_diffrn_measurement_device '95mm CCD camera on \k-goniostat'
_diffrn_measurement_device_type KappaCCD
_diffrn_measurement_method CCD
_diffrn_radiation_monochromator 'horizonally mounted graphite crystal'
_diffrn_radiation_source 'fine-focus sealed tube'
_diffrn_radiation_type MoK\a
_diffrn_radiation_wavelength 0.71073
_diffrn_reflns_av_R_equivalents 0.0997
_diffrn_reflns_av_sigmaI/netI 0.2370
_diffrn_reflns_limit_h_max 15
_diffrn_reflns_limit_h_min -14
_diffrn_reflns_limit_k_max 17
_diffrn_reflns_limit_k_min -19
_diffrn_reflns_limit_l_max 14
_diffrn_reflns_limit_l_min -19
_diffrn_reflns_number 15632
_diffrn_reflns_theta_full 27.59
_diffrn_reflns_theta_max 27.59
_diffrn_reflns_theta_min 2.69
_exptl_absorpt_coefficient_mu 0.806
_exptl_absorpt_correction_T_max 0.9025
_exptl_absorpt_correction_T_min 0.7883
_exptl_absorpt_correction_type empirical
_exptl_absorpt_process_details 'R. H. Blessing, Acta Crystallogr., Sect A 1995, 51, 33-38.'
_exptl_crystal_colour 'Dark brown'
_exptl_crystal_density_diffrn 1.326
_exptl_crystal_density_method 'not measured'
_exptl_crystal_description Prism
_exptl_crystal_F_000 1074
_exptl_crystal_size_max 0.31
_exptl_crystal_size_mid 0.27
_exptl_crystal_size_min 0.13
_refine_diff_density_max 1.253
_refine_diff_density_min -0.461
_refine_diff_density_rms 0.108
_refine_ls_extinction_method none
_refine_ls_goodness_of_fit_ref 1.015
_refine_ls_hydrogen_treatment constr
_refine_ls_matrix_type full
_refine_ls_number_parameters 605
_refine_ls_number_reflns 10799
_refine_ls_number_restraints 0
_refine_ls_restrained_S_all 1.015
_refine_ls_R_factor_all 0.2889
_refine_ls_R_factor_gt 0.1130
_refine_ls_shift/su_max 0.000
_refine_ls_shift/su_mean 0.000
_refine_ls_structure_factor_coef Fsqd
_refine_ls_weighting_details 'calc w=1/[\s^2^(Fo^2^)+(0.1762P)^2^+0.0000P] where P=(Fo^2^+2Fc^2^)/3'
_refine_ls_weighting_scheme calc
_refine_ls_wR_factor_gt 0.2840
_refine_ls_wR_factor_ref 0.3760
_reflns_number_gt 3734
_reflns_number_total 10799
_reflns_threshold_expression >2\s(I)
_cod_data_source_file c2dt11871h.txt
_cod_data_source_block co05
_cod_depositor_comments
;
The following automatic conversions were performed:

'_symmetry_cell_setting' value 'Triclinic' changed to 'triclinic'
according to /home/saulius/struct/CIF-dictionaries/cif_core.dic
dictionary named 'cif_core.dic' version 2.4.1 from
2010-06-29.

'_exptl_absorpt_correction_type' value 'Empirical'
changed to 'empirical' according to
/home/saulius/struct/CIF-dictionaries/cif_core.dic dictionary named
'cif_core.dic' version 2.4.1 from 2010-06-29.

Automatic conversion script
Id: cif_fix_values 1715 2011-07-08 13:25:40Z adriana 
;
_cod_original_formula_sum 'C45 H59 Cl2 Co2 N4 O11.50'
_cod_database_code 7018041

loop_
_symmetry_equiv_pos_as_xyz
'x, y, z'
'-x, -y, -z'

loop_
_atom_site_label
_atom_site_type_symbol
_atom_site_fract_x
_atom_site_fract_y
_atom_site_fract_z
_atom_site_U_iso_or_equiv
_atom_site_adp_type
_atom_site_occupancy
_atom_site_symmetry_multiplicity
_atom_site_calc_flag
_atom_site_refinement_flags
Co1 Co 0.54777(13) 0.04982(10) 0.15038(8) 0.0552(5) Uani 1 1 d .
N11 N 0.7026(8) 0.0718(6) 0.2005(5) 0.061(2) Uani 1 1 d .
N12 N 0.5763(9) 0.1784(6) 0.1836(5) 0.062(2) Uani 1 1 d .
O11 O 0.5216(6) -0.0783(5) 0.1138(4) 0.0602(19) Uani 1 1 d .
O12 O 0.3960(6) 0.0358(5) 0.0945(4) 0.0583(18) Uani 1 1 d .
O13 O 0.4676(7) 0.0168(5) 0.2536(4) 0.066(2) Uani 1 1 d .
O14 O 0.5822(11) -0.0452(9) 0.3308(7) 0.140(5) Uani 1 1 d .
O15 O 0.6172(6) 0.0886(5) 0.0374(4) 0.0573(18) Uani 1 1 d .
C1 C 0.7520(10) 0.1604(8) 0.2534(7) 0.071(3) Uani 1 1 d .
H1A H 0.8387 0.1835 0.2555 0.085 Uiso 1 1 calc R
H1B H 0.7267 0.1524 0.3130 0.085 Uiso 1 1 calc R
C2 C 0.7037(12) 0.2297(8) 0.2085(7) 0.078(4) Uani 1 1 d .
H2A H 0.7133 0.2839 0.2485 0.093 Uiso 1 1 calc R
H2B H 0.7468 0.2518 0.1567 0.093 Uiso 1 1 calc R
C3 C 0.7622(10) 0.0177(8) 0.1924(6) 0.062(3) Uani 1 1 d .
H3 H 0.8403 0.0402 0.2173 0.074 Uiso 1 1 calc R
C4 C 0.7213(11) -0.0749(8) 0.1488(5) 0.058(3) Uani 1 1 d .
C5 C 0.6024(10) -0.1202(8) 0.1150(6) 0.055(3) Uani 1 1 d .
C6 C 0.5680(11) -0.2137(9) 0.0809(7) 0.066(3) Uani 1 1 d .
C7 C 0.6519(13) -0.2560(8) 0.0775(7) 0.071(3) Uani 1 1 d .
H7 H 0.6276 -0.3185 0.0551 0.085 Uiso 1 1 calc R
C8 C 0.7700(13) -0.2112(9) 0.1053(7) 0.068(3) Uani 1 1 d .
C9 C 0.8044(11) -0.1235(9) 0.1419(7) 0.068(3) Uani 1 1 d .
H9 H 0.8835 -0.0934 0.1632 0.082 Uiso 1 1 calc R
C10 C 0.4412(11) -0.2678(8) 0.0508(7) 0.078(4) Uani 1 1 d .
H10A H 0.4301 -0.2632 -0.0113 0.117 Uiso 1 1 calc R
H10B H 0.3897 -0.2423 0.0814 0.117 Uiso 1 1 calc R
H10C H 0.4221 -0.3329 0.0630 0.117 Uiso 1 1 calc R
C11 C 0.8608(12) -0.2613(10) 0.0935(9) 0.096(4) Uani 1 1 d .
H11A H 0.8261 -0.3257 0.1088 0.144 Uiso 1 1 calc R
H11B H 0.9315 -0.2294 0.1311 0.144 Uiso 1 1 calc R
H11C H 0.8815 -0.2602 0.0333 0.144 Uiso 1 1 calc R
C12 C 0.4956(12) 0.2184(8) 0.1897(6) 0.065(3) Uani 1 1 d .
H12 H 0.5210 0.2807 0.2129 0.078 Uiso 1 1 calc R
C13 C 0.3734(11) 0.1741(8) 0.1635(6) 0.060(3) Uani 1 1 d .
C14 C 0.3276(10) 0.0855(8) 0.1182(6) 0.054(3) Uani 1 1 d .
C15 C 0.2045(11) 0.0482(8) 0.0957(6) 0.059(3) Uani 1 1 d .
C16 C 0.1388(12) 0.1025(11) 0.1150(7) 0.082(4) Uani 1 1 d .
H16 H 0.0568 0.0764 0.1009 0.098 Uiso 1 1 calc R
C17 C 0.1833(14) 0.1944(10) 0.1542(8) 0.081(4) Uani 1 1 d .
C18 C 0.3020(13) 0.2270(9) 0.1791(7) 0.074(3) Uani 1 1 d .
H18 H 0.3363 0.2868 0.2075 0.089 Uiso 1 1 calc R
C19 C 0.1490(11) -0.0509(9) 0.0544(7) 0.081(4) Uani 1 1 d .
H19A H 0.0634 -0.0699 0.0530 0.122 Uiso 1 1 calc R
H19B H 0.1745 -0.0930 0.0885 0.122 Uiso 1 1 calc R
H19C H 0.1736 -0.0529 -0.0045 0.122 Uiso 1 1 calc R
C20 C 0.0975(14) 0.2477(11) 0.1717(9) 0.118(6) Uani 1 1 d .
H20A H 0.0217 0.2149 0.1401 0.178 Uiso 1 1 calc R
H20B H 0.1307 0.3105 0.1522 0.178 Uiso 1 1 calc R
H20C H 0.0865 0.2510 0.2336 0.178 Uiso 1 1 calc R
C21 C 0.4960(14) -0.0221(9) 0.3198(8) 0.078(4) Uani 1 1 d .
C22 C 0.3995(13) -0.0495(9) 0.3869(7) 0.101(5) Uani 1 1 d .
H22A H 0.3779 -0.1155 0.3965 0.151 Uiso 1 1 calc R
H22B H 0.3302 -0.0374 0.3647 0.151 Uiso 1 1 calc R
H22C H 0.4301 -0.0129 0.4415 0.151 Uiso 1 1 calc R
Co3 Co 0.58822(14) -0.44218(10) 0.37241(8) 0.0564(5) Uani 1 1 d .
N31 N 0.6232(10) -0.3143(6) 0.3534(5) 0.064(3) Uani 1 1 d .
N32 N 0.7523(9) -0.4137(7) 0.3617(5) 0.065(3) Uani 1 1 d .
O31 O 0.4253(7) -0.4607(5) 0.3888(4) 0.0626(19) Uani 1 1 d .
O32 O 0.5553(6) -0.5716(5) 0.3937(4) 0.0553(18) Uani 1 1 d .
O33 O 0.5448(7) -0.4693(5) 0.2523(4) 0.070(2) Uani 1 1 d .
O34 O 0.6633(10) -0.5453(7) 0.2088(5) 0.108(3) Uani 1 1 d .
O35 O 0.6240(6) -0.4082(4) 0.4987(4) 0.0567(18) Uani 1 1 d .
C31 C 0.7514(14) -0.2586(8) 0.3642(8) 0.088(4) Uani 1 1 d .
H31A H 0.7756 -0.2395 0.4258 0.105 Uiso 1 1 calc R
H31B H 0.7696 -0.2023 0.3315 0.105 Uiso 1 1 calc R
C32 C 0.8154(12) -0.3211(8) 0.3294(8) 0.081(4) Uani 1 1 d .
H32A H 0.8115 -0.3245 0.2656 0.097 Uiso 1 1 calc R
H32B H 0.8987 -0.2974 0.3512 0.097 Uiso 1 1 calc R
C33 C 0.5515(15) -0.2741(9) 0.3259(7) 0.080(4) Uani 1 1 d .
H33 H 0.5836 -0.2114 0.3119 0.096 Uiso 1 1 calc R
C34 C 0.4239(16) -0.3211(10) 0.3156(6) 0.079(4) Uani 1 1 d .
C35 C 0.3613(13) -0.4177(9) 0.3450(6) 0.070(3) Uani 1 1 d .
C36 C 0.2369(13) -0.4582(11) 0.3300(7) 0.081(4) Uani 1 1 d .
C37 C 0.1743(14) -0.4063(13) 0.2893(8) 0.100(5) Uani 1 1 d .
H37 H 0.0915 -0.4338 0.2802 0.120 Uiso 1 1 calc R
C38 C 0.230(2) -0.3165(16) 0.2621(9) 0.122(7) Uani 1 1 d .
C39 C 0.3547(17) -0.2750(11) 0.2741(8) 0.098(5) Uani 1 1 d .
H39 H 0.3927 -0.2155 0.2541 0.117 Uiso 1 1 calc R
C40 C 0.1746(12) -0.5585(10) 0.3599(8) 0.091(4) Uani 1 1 d .
H40A H 0.2201 -0.5973 0.3444 0.136 Uiso 1 1 calc R
H40B H 0.0957 -0.5851 0.3313 0.136 Uiso 1 1 calc R
H40C H 0.1690 -0.5556 0.4225 0.136 Uiso 1 1 calc R
C41 C 0.1565(17) -0.2649(13) 0.2165(10) 0.148(8) Uani 1 1 d .
H41A H 0.1531 -0.2144 0.2556 0.222 Uiso 1 1 calc R
H41B H 0.0769 -0.3084 0.2011 0.222 Uiso 1 1 calc R
H41C H 0.1936 -0.2395 0.1642 0.222 Uiso 1 1 calc R
C42 C 0.8122(11) -0.4661(9) 0.3827(6) 0.068(3) Uani 1 1 d .
H42 H 0.8948 -0.4413 0.3794 0.081 Uiso 1 1 calc R
C43 C 0.7605(12) -0.5610(8) 0.4111(6) 0.063(3) Uani 1 1 d .
C44 C 0.6367(11) -0.6107(8) 0.4114(6) 0.056(3) Uani 1 1 d .
C45 C 0.5970(12) -0.7076(8) 0.4299(6) 0.060(3) Uani 1 1 d .
C46 C 0.6807(15) -0.7477(9) 0.4548(6) 0.077(4) Uani 1 1 d .
H46 H 0.6530 -0.8109 0.4677 0.092 Uiso 1 1 calc R
C47 C 0.8056(15) -0.6981(11) 0.4619(7) 0.079(4) Uani 1 1 d .
C48 C 0.8448(11) -0.6048(9) 0.4376(7) 0.070(3) Uani 1 1 d .
H48 H 0.9264 -0.5705 0.4386 0.084 Uiso 1 1 calc R
C49 C 0.4707(12) -0.7651(8) 0.4238(8) 0.086(4) Uani 1 1 d .
H49A H 0.4613 -0.8293 0.4342 0.129 Uiso 1 1 calc R
H49B H 0.4365 -0.7628 0.3662 0.129 Uiso 1 1 calc R
H49C H 0.4306 -0.7413 0.4671 0.129 Uiso 1 1 calc R
C50 C 0.8966(13) -0.7419(10) 0.4926(9) 0.108(5) Uani 1 1 d .
H50A H 0.9247 -0.7197 0.5523 0.162 Uiso 1 1 calc R
H50B H 0.9629 -0.7241 0.4557 0.162 Uiso 1 1 calc R
H50C H 0.8594 -0.8095 0.4890 0.162 Uiso 1 1 calc R
C51 C 0.5842(13) -0.5140(8) 0.1972(7) 0.069(3) Uani 1 1 d .
C52 C 0.5114(14) -0.5319(9) 0.1071(7) 0.108(5) Uani 1 1 d .
H52A H 0.5653 -0.5170 0.0607 0.162 Uiso 1 1 calc R
H52B H 0.4633 -0.4927 0.1056 0.162 Uiso 1 1 calc R
H52C H 0.4604 -0.5971 0.0992 0.162 Uiso 1 1 calc R
C101 C 0.1479(17) 0.0572(13) 0.3555(13) 0.151(7) Uani 1 1 d .
H10D H 0.1912 0.0792 0.3038 0.181 Uiso 1 1 calc R
H10E H 0.2063 0.0582 0.4022 0.181 Uiso 1 1 calc R
Cl1 Cl 0.0555(6) -0.0561(5) 0.3326(5) 0.214(3) Uani 1 1 d .
Cl2 Cl 0.0807(8) 0.1347(6) 0.3864(5) 0.236(4) Uani 1 1 d .
O101 O 0.1159(13) -0.3569(10) -0.0276(10) 0.079(5) Uani 0.50 1 d P
O102 O 0.1933(12) -0.4900(10) 0.0356(11) 0.086(5) Uani 0.50 1 d P
O103 O 0.765(2) -0.0283(16) 0.4458(13) 0.136(8) Uani 0.50 1 d P

loop_
_atom_site_aniso_label
_atom_site_aniso_U_11
_atom_site_aniso_U_22
_atom_site_aniso_U_33
_atom_site_aniso_U_23
_atom_site_aniso_U_13
_atom_site_aniso_U_12
Co1 0.0617(11) 0.0595(10) 0.0484(7) -0.0007(6) 0.0000(6) 0.0274(8)
N11 0.057(6) 0.068(6) 0.059(5) -0.011(4) -0.001(4) 0.026(5)
N12 0.057(7) 0.062(6) 0.055(5) -0.001(4) -0.007(4) 0.008(5)
O11 0.066(5) 0.063(5) 0.057(4) 0.005(3) 0.001(3) 0.030(4)
O12 0.060(5) 0.070(5) 0.053(4) 0.000(3) -0.007(3) 0.036(4)
O13 0.081(6) 0.074(5) 0.052(4) 0.003(4) 0.001(4) 0.039(4)
O14 0.150(11) 0.186(12) 0.122(8) 0.081(8) 0.014(7) 0.097(10)
O15 0.058(5) 0.063(5) 0.050(3) 0.004(3) 0.008(3) 0.020(4)
C1 0.063(8) 0.068(8) 0.071(7) -0.021(6) 0.006(6) 0.012(6)
C2 0.099(12) 0.065(8) 0.075(7) -0.005(6) 0.015(7) 0.036(8)
C3 0.054(8) 0.065(8) 0.070(6) 0.001(6) -0.007(5) 0.027(6)
C4 0.077(9) 0.068(8) 0.033(5) 0.004(5) 0.009(5) 0.030(7)
C5 0.059(8) 0.069(8) 0.048(5) 0.003(5) -0.002(5) 0.037(7)
C6 0.071(9) 0.078(9) 0.059(6) 0.004(6) 0.002(6) 0.039(8)
C7 0.102(12) 0.053(7) 0.065(7) 0.004(5) 0.013(7) 0.036(8)
C8 0.084(11) 0.075(9) 0.060(6) 0.001(6) -0.001(6) 0.047(8)
C9 0.066(9) 0.084(9) 0.065(6) 0.004(6) 0.003(6) 0.038(7)
C10 0.085(11) 0.072(8) 0.087(8) -0.001(6) 0.000(7) 0.042(8)
C11 0.092(11) 0.105(11) 0.110(10) 0.006(8) 0.011(8) 0.058(9)
C12 0.087(11) 0.064(8) 0.057(6) 0.000(5) 0.014(6) 0.042(8)
C13 0.061(9) 0.068(8) 0.058(6) -0.004(5) -0.003(5) 0.031(7)
C14 0.053(8) 0.071(8) 0.051(5) 0.018(5) 0.009(5) 0.038(6)
C15 0.055(8) 0.079(8) 0.058(6) 0.010(5) 0.008(5) 0.041(7)
C16 0.077(10) 0.126(12) 0.059(7) 0.017(7) 0.003(6) 0.054(9)
C17 0.088(12) 0.081(10) 0.076(8) 0.009(7) 0.006(7) 0.033(9)
C18 0.084(11) 0.068(8) 0.073(7) 0.000(6) 0.011(7) 0.031(8)
C19 0.073(10) 0.095(10) 0.078(7) 0.021(7) 0.002(6) 0.032(8)
C20 0.137(15) 0.151(14) 0.117(11) -0.008(10) 0.007(10) 0.115(13)
C21 0.109(12) 0.070(8) 0.068(7) 0.022(6) 0.011(7) 0.046(8)
C22 0.131(13) 0.108(11) 0.072(8) 0.022(7) 0.040(8) 0.046(9)
Co3 0.0727(12) 0.0619(10) 0.0443(7) 0.0090(6) 0.0073(6) 0.0348(8)
N31 0.089(8) 0.055(6) 0.060(5) 0.011(4) 0.015(5) 0.037(6)
N32 0.076(8) 0.071(7) 0.059(5) 0.012(4) 0.010(5) 0.038(6)
O31 0.077(6) 0.074(5) 0.052(4) 0.020(3) 0.007(3) 0.043(4)
O32 0.051(5) 0.065(5) 0.060(4) 0.010(3) 0.011(3) 0.032(4)
O33 0.103(7) 0.082(5) 0.041(4) 0.001(3) 0.006(4) 0.055(5)
O34 0.136(9) 0.137(9) 0.078(6) -0.019(5) -0.001(5) 0.087(8)
O35 0.071(5) 0.054(4) 0.045(3) 0.001(3) -0.002(3) 0.023(4)
C31 0.125(14) 0.053(8) 0.083(8) 0.019(6) 0.018(8) 0.026(9)
C32 0.094(11) 0.068(9) 0.082(8) 0.022(6) 0.023(7) 0.025(8)
C33 0.110(13) 0.072(9) 0.060(7) 0.014(6) 0.012(7) 0.035(9)
C34 0.138(14) 0.084(10) 0.045(6) 0.014(6) 0.013(7) 0.073(10)
C35 0.099(11) 0.093(10) 0.036(5) -0.002(5) 0.015(6) 0.055(9)
C36 0.064(10) 0.132(13) 0.059(7) -0.007(7) -0.002(6) 0.051(9)
C37 0.098(12) 0.161(16) 0.076(8) -0.004(9) -0.013(8) 0.093(12)
C38 0.19(2) 0.157(18) 0.069(9) 0.004(10) -0.012(11) 0.128(18)
C39 0.160(17) 0.103(11) 0.068(8) 0.024(7) 0.000(9) 0.092(12)
C40 0.075(10) 0.120(12) 0.084(8) -0.006(8) -0.002(7) 0.046(9)
C41 0.20(2) 0.193(18) 0.129(13) 0.025(12) -0.010(12) 0.164(17)
C42 0.061(9) 0.082(9) 0.059(6) 0.003(6) 0.022(6) 0.021(7)
C43 0.085(10) 0.063(8) 0.053(6) -0.005(5) 0.000(6) 0.041(8)
C44 0.062(9) 0.065(8) 0.045(5) 0.000(5) 0.006(5) 0.027(7)
C45 0.085(10) 0.043(7) 0.058(6) 0.014(5) 0.013(6) 0.027(7)
C46 0.133(14) 0.059(8) 0.055(6) 0.002(5) 0.006(7) 0.054(9)
C47 0.105(12) 0.097(11) 0.053(6) -0.002(6) -0.003(7) 0.060(10)
C48 0.067(9) 0.076(9) 0.065(7) -0.012(6) 0.002(6) 0.026(7)
C49 0.117(13) 0.051(8) 0.089(8) 0.001(6) 0.023(8) 0.027(8)
C50 0.116(13) 0.117(12) 0.125(11) 0.025(9) -0.002(9) 0.083(11)
C51 0.092(11) 0.071(8) 0.055(6) 0.009(6) 0.003(6) 0.041(8)
C52 0.175(16) 0.091(10) 0.060(7) 0.007(6) -0.007(8) 0.052(10)
C101 0.128(17) 0.154(18) 0.171(17) 0.008(14) 0.013(13) 0.050(14)
Cl1 0.170(6) 0.208(7) 0.223(7) 0.008(5) -0.036(5) 0.024(5)
Cl2 0.303(10) 0.292(9) 0.190(6) 0.008(6) 0.022(6) 0.201(8)
O101 0.052(10) 0.078(11) 0.114(11) 0.027(9) 0.067(9) 0.019(8)
O102 0.029(10) 0.051(9) 0.151(14) -0.008(9) 0.021(9) -0.022(7)
O103 0.15(2) 0.17(2) 0.110(14) -0.041(13) -0.061(13) 0.100(17)

loop_
_atom_type_symbol
_atom_type_description
_atom_type_scat_dispersion_real
_atom_type_scat_dispersion_imag
_atom_type_scat_source
C C 0.0033 0.0016 'International Tables Vol C Tables 4.2.6.8 and 6.1.1.4'
H H 0.0000 0.0000 'International Tables Vol C Tables 4.2.6.8 and 6.1.1.4'
Co Co 0.3494 0.9721 'International Tables Vol C Tables 4.2.6.8 and 6.1.1.4'
N N 0.0061 0.0033 'International Tables Vol C Tables 4.2.6.8 and 6.1.1.4'
O O 0.0106 0.0060 'International Tables Vol C Tables 4.2.6.8 and 6.1.1.4'
Cl Cl 0.1484 0.1585 'International Tables Vol C Tables 4.2.6.8 and 6.1.1.4'

loop_
_geom_angle_atom_site_label_1
_geom_angle_atom_site_label_2
_geom_angle_atom_site_label_3
_geom_angle
O13 Co1 N11 96.6(3)
O13 Co1 N12 88.8(3)
N11 Co1 N12 86.2(4)
O13 Co1 O11 93.0(3)
N11 Co1 O11 93.6(3)
N12 Co1 O11 178.3(3)
O13 Co1 O12 86.7(3)
N11 Co1 O12 175.6(3)
N12 Co1 O12 91.1(4)
O11 Co1 O12 89.1(3)
O13 Co1 O15 173.7(3)
N11 Co1 O15 89.1(3)
N12 Co1 O15 89.0(3)
O11 Co1 O15 89.3(3)
O12 Co1 O15 87.4(3)
C3 N11 C1 120.4(10)
C3 N11 Co1 126.5(8)
C1 N11 Co1 113.1(7)
C12 N12 C2 122.2(10)
C12 N12 Co1 126.6(8)
C2 N12 Co1 111.1(8)
C5 O11 Co1 126.8(7)
C14 O12 Co1 124.9(6)
C21 O13 Co1 128.7(8)
N11 C1 C2 106.0(9)
N11 C1 H1A 110.5
C2 C1 H1A 110.5
N11 C1 H1B 110.5
C2 C1 H1B 110.5
H1A C1 H1B 108.7
N12 C2 C1 107.1(9)
N12 C2 H2A 110.3
C1 C2 H2A 110.3
N12 C2 H2B 110.3
C1 C2 H2B 110.3
H2A C2 H2B 108.6
N11 C3 C4 126.5(11)
N11 C3 H3 116.8
C4 C3 H3 116.8
C5 C4 C3 122.3(10)
C5 C4 C9 119.3(10)
C3 C4 C9 118.4(11)
O11 C5 C6 118.6(10)
O11 C5 C4 123.2(10)
C6 C5 C4 118.2(10)
C7 C6 C5 119.1(12)
C7 C6 C10 120.1(11)
C5 C6 C10 120.7(11)
C6 C7 C8 123.5(11)
C6 C7 H7 118.3
C8 C7 H7 118.3
C9 C8 C7 118.7(11)
C9 C8 C11 120.8(13)
C7 C8 C11 120.4(12)
C8 C9 C4 121.0(11)
C8 C9 H9 119.5
C4 C9 H9 119.5
C6 C10 H10A 109.5
C6 C10 H10B 109.5
H10A C10 H10B 109.5
C6 C10 H10C 109.5
H10A C10 H10C 109.5
H10B C10 H10C 109.5
C8 C11 H11A 109.5
C8 C11 H11B 109.5
H11A C11 H11B 109.5
C8 C11 H11C 109.5
H11A C11 H11C 109.5
H11B C11 H11C 109.5
N12 C12 C13 124.8(11)
N12 C12 H12 117.6
C13 C12 H12 117.6
C18 C13 C14 121.2(11)
C18 C13 C12 115.8(11)
C14 C13 C12 122.7(10)
O12 C14 C13 123.1(10)
O12 C14 C15 119.1(10)
C13 C14 C15 117.7(10)
C16 C15 C14 118.0(12)
C16 C15 C19 122.3(12)
C14 C15 C19 119.7(10)
C15 C16 C17 125.7(13)
C15 C16 H16 117.1
C17 C16 H16 117.1
C18 C17 C16 114.9(12)
C18 C17 C20 125.2(13)
C16 C17 C20 119.8(14)
C17 C18 C13 122.1(12)
C17 C18 H18 118.9
C13 C18 H18 118.9
C15 C19 H19A 109.5
C15 C19 H19B 109.5
H19A C19 H19B 109.5
C15 C19 H19C 109.5
H19A C19 H19C 109.5
H19B C19 H19C 109.5
C17 C20 H20A 109.5
C17 C20 H20B 109.5
H20A C20 H20B 109.5
C17 C20 H20C 109.5
H20A C20 H20C 109.5
H20B C20 H20C 109.5
O14 C21 O13 128.0(13)
O14 C21 C22 118.4(12)
O13 C21 C22 113.4(13)
C21 C22 H22A 109.5
C21 C22 H22B 109.5
H22A C22 H22B 109.5
C21 C22 H22C 109.5
H22A C22 H22C 109.5
H22B C22 H22C 109.5
O33 Co3 N31 88.1(3)
O33 Co3 N32 95.7(3)
N31 Co3 N32 84.1(5)
O33 Co3 O31 87.4(3)
N31 Co3 O31 92.0(4)
N32 Co3 O31 175.0(3)
O33 Co3 O32 92.9(3)
N31 Co3 O32 178.8(4)
N32 Co3 O32 95.1(4)
O31 Co3 O32 88.7(3)
O33 Co3 O35 175.2(3)
N31 Co3 O35 89.1(3)
N32 Co3 O35 88.0(3)
O31 Co3 O35 88.8(3)
O32 Co3 O35 89.9(3)
C33 N31 C31 118.5(11)
C33 N31 Co3 128.1(10)
C31 N31 Co3 113.2(8)
C42 N32 C32 118.9(11)
C42 N32 Co3 126.0(9)
C32 N32 Co3 115.0(8)
C35 O31 Co3 124.5(7)
C44 O32 Co3 125.7(7)
C51 O33 Co3 128.4(7)
N31 C31 C32 106.5(10)
N31 C31 H31A 110.4
C32 C31 H31A 110.4
N31 C31 H31B 110.4
C32 C31 H31B 110.4
H31A C31 H31B 108.6
N32 C32 C31 105.0(10)
N32 C32 H32A 110.7
C31 C32 H32A 110.7
N32 C32 H32B 110.7
C31 C32 H32B 110.7
H32A C32 H32B 108.8
N31 C33 C34 123.2(13)
N31 C33 H33 118.4
C34 C33 H33 118.4
C39 C34 C33 118.6(14)
C39 C34 C35 118.2(15)
C33 C34 C35 123.2(11)
O31 C35 C36 122.2(12)
O31 C35 C34 118.9(12)
C36 C35 C34 118.8(12)
C35 C36 C37 119.3(15)
C35 C36 C40 117.8(12)
C37 C36 C40 122.9(14)
C38 C37 C36 123.2(16)
C38 C37 H37 118.4
C36 C37 H37 118.4
C37 C38 C39 118.8(15)
C37 C38 C41 121(2)
C39 C38 C41 120.6(19)
C34 C39 C38 121.7(15)
C34 C39 H39 119.1
C38 C39 H39 119.1
C36 C40 H40A 109.5
C36 C40 H40B 109.5
H40A C40 H40B 109.5
C36 C40 H40C 109.5
H40A C40 H40C 109.5
H40B C40 H40C 109.5
C38 C41 H41A 109.5
C38 C41 H41B 109.5
H41A C41 H41B 109.5
C38 C41 H41C 109.5
H41A C41 H41C 109.5
H41B C41 H41C 109.5
N32 C42 C43 124.7(12)
N32 C42 H42 117.6
C43 C42 H42 117.6
C44 C43 C48 120.6(11)
C44 C43 C42 123.8(11)
C48 C43 C42 115.6(12)
O32 C44 C43 123.0(10)
O32 C44 C45 118.7(11)
C43 C44 C45 118.3(11)
C46 C45 C44 119.4(12)
C46 C45 C49 119.5(11)
C44 C45 C49 121.2(11)
C45 C46 C47 123.8(12)
C45 C46 H46 118.1
C47 C46 H46 118.1
C48 C47 C46 116.8(12)
C48 C47 C50 119.9(14)
C46 C47 C50 123.3(14)
C47 C48 C43 120.8(12)
C47 C48 H48 119.6
C43 C48 H48 119.6
C45 C49 H49A 109.5
C45 C49 H49B 109.5
H49A C49 H49B 109.5
C45 C49 H49C 109.5
H49A C49 H49C 109.5
H49B C49 H49C 109.5
C47 C50 H50A 109.5
C47 C50 H50B 109.5
H50A C50 H50B 109.5
C47 C50 H50C 109.5
H50A C50 H50C 109.5
H50B C50 H50C 109.5
O34 C51 O33 128.1(11)
O34 C51 C52 120.6(11)
O33 C51 C52 111.2(12)
C51 C52 H52A 109.5
C51 C52 H52B 109.5
H52A C52 H52B 109.5
C51 C52 H52C 109.5
H52A C52 H52C 109.5
H52B C52 H52C 109.5
Cl1 C101 Cl2 115.8(12)
Cl1 C101 H10D 108.3
Cl2 C101 H10D 108.3
Cl1 C101 H10E 108.3
Cl2 C101 H10E 108.3
H10D C101 H10E 107.4

loop_
_geom_bond_atom_site_label_1
_geom_bond_atom_site_label_2
_geom_bond_distance
Co1 O13 1.875(7)
Co1 N11 1.882(9)
Co1 N12 1.895(9)
Co1 O11 1.905(7)
Co1 O12 1.908(7)
Co1 O15 1.970(6)
N11 C3 1.266(12)
N11 C1 1.449(12)
N12 C12 1.311(13)
N12 C2 1.469(14)
O11 C5 1.328(11)
O12 C14 1.341(11)
O13 C21 1.282(13)
O14 C21 1.207(15)
C1 C2 1.536(15)
C1 H1A 0.9700
C1 H1B 0.9700
C2 H2A 0.9700
C2 H2B 0.9700
C3 C4 1.432(14)
C3 H3 0.9300
C4 C5 1.406(14)
C4 C9 1.434(14)
C5 C6 1.396(15)
C6 C7 1.369(15)
C6 C10 1.487(15)
C7 C8 1.372(16)
C7 H7 0.9300
C8 C9 1.330(15)
C8 C11 1.539(15)
C9 H9 0.9300
C10 H10A 0.9600
C10 H10B 0.9600
C10 H10C 0.9600
C11 H11A 0.9600
C11 H11B 0.9600
C11 H11C 0.9600
C12 C13 1.407(15)
C12 H12 0.9300
C13 C18 1.380(15)
C13 C14 1.393(14)
C14 C15 1.399(14)
C15 C16 1.352(15)
C15 C19 1.505(15)
C16 C17 1.398(17)
C16 H16 0.9300
C17 C18 1.358(16)
C17 C20 1.536(17)
C18 H18 0.9300
C19 H19A 0.9600
C19 H19B 0.9600
C19 H19C 0.9600
C20 H20A 0.9600
C20 H20B 0.9600
C20 H20C 0.9600
C21 C22 1.537(17)
C22 H22A 0.9600
C22 H22B 0.9600
C22 H22C 0.9600
Co3 O33 1.867(6)
Co3 N31 1.871(9)
Co3 N32 1.872(10)
Co3 O31 1.899(8)
Co3 O32 1.905(7)
Co3 O35 1.958(5)
N31 C33 1.280(15)
N31 C31 1.465(15)
N32 C42 1.282(13)
N32 C32 1.462(13)
O31 C35 1.342(13)
O32 C44 1.328(12)
O33 C51 1.261(13)
O34 C51 1.207(13)
C31 C32 1.503(16)
C31 H31A 0.9700
C31 H31B 0.9700
C32 H32A 0.9700
C32 H32B 0.9700
C33 C34 1.438(18)
C33 H33 0.9300
C34 C39 1.403(17)
C34 C35 1.492(17)
C35 C36 1.400(16)
C36 C37 1.407(18)
C36 C40 1.540(18)
C37 C38 1.38(2)
C37 H37 0.9300
C38 C39 1.40(2)
C38 C41 1.528(19)
C39 H39 0.9300
C40 H40A 0.9600
C40 H40B 0.9600
C40 H40C 0.9600
C41 H41A 0.9600
C41 H41B 0.9600
C41 H41C 0.9600
C42 C43 1.449(16)
C42 H42 0.9300
C43 C44 1.407(15)
C43 C48 1.440(15)
C44 C45 1.422(14)
C45 C46 1.388(16)
C45 C49 1.452(15)
C46 C47 1.414(17)
C46 H46 0.9300
C47 C48 1.398(16)
C47 C50 1.528(16)
C48 H48 0.9300
C49 H49A 0.9600
C49 H49B 0.9600
C49 H49C 0.9600
C50 H50A 0.9600
C50 H50B 0.9600
C50 H50C 0.9600
C51 C52 1.554(15)
C52 H52A 0.9600
C52 H52B 0.9600
C52 H52C 0.9600
C101 Cl1 1.694(19)
C101 Cl2 1.699(19)
C101 H10D 0.9700
C101 H10E 0.9700
